data_1565779
loop_
_publ_author_name
'Gam, Franck'
'Chantrenne, Isaac'
'Kahlal, Samia'
'Chiu, Tzu-Hao'
'Liao, Jian-Hong'
'Liu, C. W.'
'Saillard, Jean-Yves'

_publ_section_title
;
 Alloying dichalcogenolate-protected Ag<sub>21</sub> eight-electron
 nanoclusters: a DFT investigation.
;
_journal_issue 1
_journal_name_full Nanoscale
_journal_page_first 196
_journal_page_last 203
_journal_paper_doi 10.1039/d1nr06019h
_journal_volume 14
_journal_year 2021
_chemical_formula_sum 'C81 H186 Ag20 O27 P12 Pt S24'
_chemical_formula_weight 5085.86
_space_group_crystal_system trigonal
_space_group_IT_number 146
_space_group_name_Hall 'R 3'
_space_group_name_H-M_alt 'R 3 :H'
_atom_sites_solution_hydrogens geom
_audit_creation_method SHELXL-2018/3
_audit_update_record
;
2021-06-23 deposited with the CCDC.	2021-11-29 downloaded from the CCDC.
;
_cell_angle_alpha 90
_cell_angle_beta 90
_cell_angle_gamma 120
_cell_formula_units_Z 3
_cell_length_a 22.7267(14)
_cell_length_b 22.7267(14)
_cell_length_c 27.590(2)
_cell_measurement_reflns_used 9411
_cell_measurement_temperature 100(2)
_cell_measurement_theta_max 26.46
_cell_measurement_theta_min 2.20
_cell_volume 12341.1(14)
_computing_cell_refinement 'Bruker SAINT'
_computing_data_collection 'Bruker APEX2'
_computing_data_reduction 'Bruker SAINT'
_computing_molecular_graphics 'Bruker SHELXTL'
_computing_publication_material 'Bruker SHELXTL'
_computing_structure_refinement 'SHELXL-2018/3 (Sheldrick, 2018)'
_computing_structure_solution 'SHELXT 2018/2 (Sheldrick, 2018)'
_diffrn_ambient_temperature 100(2)
_diffrn_measured_fraction_theta_full 1.000
_diffrn_measured_fraction_theta_max 1.000
_diffrn_measurement_device_type 'Bruker APEX-II CCD'
_diffrn_measurement_method '\f and \w scans'
_diffrn_radiation_type MoK\a
_diffrn_radiation_wavelength 0.71073
_diffrn_reflns_av_R_equivalents 0.1060
_diffrn_reflns_av_unetI/netI 0.0660
_diffrn_reflns_Laue_measured_fraction_full 1.000
_diffrn_reflns_Laue_measured_fraction_max 1.000
_diffrn_reflns_limit_h_max 27
_diffrn_reflns_limit_h_min -27
_diffrn_reflns_limit_k_max 27
_diffrn_reflns_limit_k_min -27
_diffrn_reflns_limit_l_max 32
_diffrn_reflns_limit_l_min -28
_diffrn_reflns_number 27456
_diffrn_reflns_point_group_measured_fraction_full 0.951
_diffrn_reflns_point_group_measured_fraction_max 0.951
_diffrn_reflns_theta_full 24.997
_diffrn_reflns_theta_max 24.997
_diffrn_reflns_theta_min 1.792
_exptl_absorpt_coefficient_mu 3.637
_exptl_absorpt_correction_T_max 0.7452
_exptl_absorpt_correction_T_min 0.6136
_exptl_absorpt_correction_type multi-scan
_exptl_absorpt_process_details SADABS
_exptl_crystal_colour red
_exptl_crystal_density_diffrn 2.053
_exptl_crystal_description block
_exptl_crystal_F_000 7410
_exptl_crystal_recrystallization_method 'Re-crystallisation from solvent: Acetone'
_exptl_crystal_size_max 0.200
_exptl_crystal_size_mid 0.160
_exptl_crystal_size_min 0.140
_refine_diff_density_max 1.978
_refine_diff_density_min -1.077
_refine_diff_density_rms 0.178
_refine_ls_abs_structure_details
; 
 Refined as an inversion twin. 
;
_refine_ls_abs_structure_Flack 0.020(12)
_refine_ls_extinction_method none
_refine_ls_goodness_of_fit_ref 1.044
_refine_ls_hydrogen_treatment constr
_refine_ls_matrix_type full
_refine_ls_number_parameters 511
_refine_ls_number_reflns 9188
_refine_ls_number_restraints 318
_refine_ls_restrained_S_all 1.042
_refine_ls_R_factor_all 0.0522
_refine_ls_R_factor_gt 0.0491
_refine_ls_shift/su_max 0.001
_refine_ls_shift/su_mean 0.000
_refine_ls_structure_factor_coef Fsqd
_refine_ls_weighting_details 'w=1/[\s^2^(Fo^2^)+(0.0604P)^2^+227.5328P] where P=(Fo^2^+2Fc^2^)/3'
_refine_ls_weighting_scheme calc
_refine_ls_wR_factor_gt 0.1194
_refine_ls_wR_factor_ref 0.1231
_reflns_Friedel_coverage 0.903
_reflns_Friedel_fraction_full 0.902
_reflns_Friedel_fraction_max 0.902
_reflns_number_gt 8763
_reflns_number_total 9188
_reflns_threshold_expression 'I > 2\s(I)'
_cod_data_source_file d1nr06019h3.cif
_cod_data_source_block 1_sq
_cod_depositor_comments 'Adding full bibliography for 1565779.cif.'
_cod_original_cell_volume 12341.2(19)
_cod_database_code 1565779
_shelx_shelxl_version_number 2018/3
_platon_squeeze_void_probe_radius 1.20
_shelx_space_group_comment
; 
The symmetry employed for this shelxl refinement is uniquely defined 
by the following loop, which should always be used as a source of 
symmetry information in preference to the above space-group names. 
They are only intended as comments. 
;
_shelx_estimated_absorpt_t_min 0.530
_shelx_estimated_absorpt_t_max 0.630

loop_
_space_group_symop_operation_xyz
'x, y, z'
'-y, x-y, z'
'-x+y, -x, z'
'x+2/3, y+1/3, z+1/3'
'-y+2/3, x-y+1/3, z+1/3'
'-x+y+2/3, -x+1/3, z+1/3'
'x+1/3, y+2/3, z+2/3'
'-y+1/3, x-y+2/3, z+2/3'
'-x+y+1/3, -x+2/3, z+2/3'

loop_
_atom_site_label
_atom_site_type_symbol
_atom_site_fract_x
_atom_site_fract_y
_atom_site_fract_z
_atom_site_U_iso_or_equiv
_atom_site_adp_type
_atom_site_occupancy
_atom_site_site_symmetry_order
_atom_site_calc_flag
_atom_site_refinement_flags_posn
_atom_site_refinement_flags_adp
_atom_site_refinement_flags_occupancy
_atom_site_disorder_assembly
_atom_site_disorder_group
Ag1 Ag 0.33461(6) 0.59368(5) 0.58572(4) 0.0251(3) Uani 1 1 d . . . . .
Ag2 Ag 0.21585(5) 0.54708(5) 0.52464(4) 0.0262(3) Uani 1 1 d . . . . .
Ag3 Ag 0.33874(6) 0.54986(6) 0.48840(4) 0.0265(3) Uani 1 1 d . . . . .
Ag4 Ag 0.26063(6) 0.59069(6) 0.42811(4) 0.0272(3) Uani 1 1 d . . . . .
Ag5 Ag 0.333333 0.666667 0.67344(8) 0.0308(5) Uani 1 3 d S T P . .
Ag6 Ag 0.23429(7) 0.44348(6) 0.56933(5) 0.0381(3) Uani 1 1 d . . . . .
Ag7 Ag 0.21117(6) 0.44353(6) 0.44786(5) 0.0405(3) Uani 1 1 d . . . . .
Ag8 Ag 0.333333 0.666667 0.33988(9) 0.0396(5) Uani 1 3 d S T P . .
C1 C 0.3197(16) 0.533(2) 0.7798(12) 0.105(8) Uani 1 1 d D U . . .
H1A H 0.308824 0.570546 0.778109 0.126 Uiso 1 1 calc R U . . .
H1B H 0.280741 0.493462 0.794969 0.126 Uiso 1 1 calc R U . . .
C2 C 0.3833(19) 0.556(2) 0.8102(15) 0.131(11) Uani 1 1 d D U . . .
H2A H 0.369653 0.552882 0.844608 0.158 Uiso 1 1 calc R U . . .
H2B H 0.414240 0.604763 0.803223 0.158 Uiso 1 1 calc R U . . .
C3 C 0.425(3) 0.520(3) 0.806(3) 0.23(3) Uani 1 1 d D U . . .
H3A H 0.464178 0.541591 0.827938 0.342 Uiso 1 1 calc R U . . .
H3B H 0.396917 0.472160 0.814063 0.342 Uiso 1 1 calc R U . . .
H3C H 0.441812 0.524399 0.772392 0.342 Uiso 1 1 calc R U . . .
C4 C 0.2262(14) 0.3626(11) 0.7062(12) 0.078(7) Uani 1 1 d . . . . .
H4A H 0.241006 0.358556 0.739155 0.093 Uiso 1 1 calc R U . . .
H4B H 0.260924 0.366538 0.682741 0.093 Uiso 1 1 calc R U . . .
C5 C 0.1597(14) 0.3018(11) 0.6949(10) 0.075(6) Uani 1 1 d . . . . .
H5A H 0.163381 0.260611 0.699557 0.090 Uiso 1 1 calc R U . . .
H5B H 0.125233 0.299518 0.717980 0.090 Uiso 1 1 calc R U . . .
C6 C 0.1368(18) 0.3022(12) 0.6457(12) 0.097(9) Uani 1 1 d . . . . .
H6A H 0.101243 0.314524 0.646323 0.146 Uiso 1 1 calc R U . . .
H6B H 0.118655 0.256862 0.631444 0.146 Uiso 1 1 calc R U . . .
H6C H 0.175192 0.335338 0.626213 0.146 Uiso 1 1 calc R U . . .
C7 C -0.0206(14) 0.4372(15) 0.5257(14) 0.095(8) Uani 1 1 d D U . . .
H7A H -0.012128 0.455639 0.492335 0.114 Uiso 1 1 calc R U . . .
H7B H 0.011110 0.473960 0.547604 0.114 Uiso 1 1 calc R U . . .
C8 C -0.0935(14) 0.4160(19) 0.5401(16) 0.117(10) Uani 1 1 d D U . . .
H8A H -0.106618 0.449285 0.529057 0.141 Uiso 1 1 calc R U . . .
H8B H -0.100748 0.408954 0.575449 0.141 Uiso 1 1 calc R U . . .
C9 C -0.131(3) 0.349(2) 0.512(2) 0.177(18) Uani 1 1 d D U . . .
H9A H -0.180091 0.328156 0.517459 0.266 Uiso 1 1 calc R U . . .
H9B H -0.121522 0.357762 0.477226 0.266 Uiso 1 1 calc R U . . .
H9C H -0.115717 0.317876 0.523106 0.266 Uiso 1 1 calc R U . . .
C10 C 0.020(3) 0.2772(18) 0.4847(16) 0.071(9) Uani 0.5 1 d D U P A 1
H10A H 0.051259 0.270240 0.463211 0.085 Uiso 0.5 1 calc R U P A 1
H10B H -0.002080 0.296567 0.464851 0.085 Uiso 0.5 1 calc R U P A 1
C11 C -0.033(2) 0.209(3) 0.504(3) 0.093(10) Uani 0.5 1 d D U P A 1
H11A H -0.065850 0.181165 0.478541 0.112 Uiso 0.5 1 calc R U P A 1
H11B H -0.058741 0.214478 0.531333 0.112 Uiso 0.5 1 calc R U P A 1
C12 C 0.007(3) 0.176(3) 0.522(3) 0.110(12) Uani 0.5 1 d D U P A 1
H12A H 0.050963 0.196429 0.504653 0.166 Uiso 0.5 1 calc R U P A 1
H12B H -0.018232 0.127168 0.515265 0.166 Uiso 0.5 1 calc R U P A 1
H12C H 0.015576 0.183682 0.556716 0.166 Uiso 0.5 1 calc R U P A 1
C10B C 0.038(3) 0.272(2) 0.4868(17) 0.071(9) Uani 0.5 1 d D . P A 2
H10C H 0.076229 0.265385 0.476069 0.085 Uiso 0.5 1 calc R U P A 2
H10D H 0.017004 0.280048 0.458253 0.085 Uiso 0.5 1 calc R U P A 2
C11B C -0.013(3) 0.213(3) 0.516(3) 0.093(10) Uani 0.5 1 d D . P A 2
H11C H 0.006536 0.214718 0.548864 0.112 Uiso 0.5 1 calc R U P A 2
H11D H -0.020936 0.169989 0.500664 0.112 Uiso 0.5 1 calc R U P A 2
C12B C -0.082(3) 0.211(4) 0.522(3) 0.110(12) Uani 0.5 1 d D . P A 2
H12D H -0.112615 0.171131 0.541602 0.166 Uiso 0.5 1 calc R U P A 2
H12E H -0.074187 0.252273 0.538311 0.166 Uiso 0.5 1 calc R U P A 2
H12F H -0.101681 0.207508 0.490072 0.166 Uiso 0.5 1 calc R U P A 2
C13 C 0.2626(18) 0.2811(17) 0.430(2) 0.166(14) Uani 1 1 d D U . . .
H13A H 0.235689 0.295961 0.410582 0.199 Uiso 1 1 calc R U . . .
H13B H 0.233719 0.254344 0.457602 0.199 Uiso 1 1 calc R U . . .
C14 C 0.276(3) 0.233(3) 0.3983(15) 0.185(16) Uani 1 1 d D U . . .
H14A H 0.239265 0.208113 0.374301 0.222 Uiso 1 1 calc R U . . .
H14B H 0.320436 0.257079 0.381779 0.222 Uiso 1 1 calc R U . . .
C15 C 0.275(2) 0.187(2) 0.440(2) 0.22(2) Uani 1 1 d D U . . .
H15A H 0.282322 0.151748 0.426807 0.331 Uiso 1 1 calc R U . . .
H15B H 0.310231 0.214726 0.463376 0.331 Uiso 1 1 calc R U . . .
H15C H 0.230148 0.166417 0.455998 0.331 Uiso 1 1 calc R U . . .
C16 C 0.326(2) 0.337(2) 0.5750(12) 0.127(11) Uani 1 1 d D U . . .
H16A H 0.277981 0.316838 0.584377 0.152 Uiso 1 1 calc R U . . .
H16B H 0.347591 0.386401 0.582479 0.152 Uiso 1 1 calc R U . . .
C17 C 0.358(2) 0.309(3) 0.6111(19) 0.165(15) Uani 1 1 d D U . . .
H17A H 0.350625 0.319563 0.644649 0.198 Uiso 1 1 calc R U . . .
H17B H 0.335055 0.258922 0.607742 0.198 Uiso 1 1 calc R U . . .
C18 C 0.434(2) 0.341(3) 0.601(2) 0.175(18) Uani 1 1 d D U . . .
H18A H 0.453855 0.322696 0.623793 0.262 Uiso 1 1 calc R U . . .
H18B H 0.440573 0.329707 0.567684 0.262 Uiso 1 1 calc R U . . .
H18C H 0.456105 0.390199 0.604499 0.262 Uiso 1 1 calc R U . . .
C19 C 0.3214(14) 0.4981(17) 0.2574(12) 0.106(9) Uani 1 1 d D . . . .
H19A H 0.291436 0.450959 0.246112 0.128 Uiso 1 1 calc R U . . .
H19B H 0.351024 0.496780 0.283160 0.128 Uiso 1 1 calc R U . . .
C20 C 0.366(2) 0.541(2) 0.2149(15) 0.144(13) Uani 1 1 d D U . . .
H20A H 0.406354 0.580903 0.228519 0.173 Uiso 1 1 calc R U . . .
H20B H 0.382745 0.513183 0.198009 0.173 Uiso 1 1 calc R U . . .
C21 C 0.334(3) 0.565(2) 0.1769(19) 0.159(18) Uani 1 1 d D . . . .
H21A H 0.285874 0.531316 0.173114 0.239 Uiso 1 1 calc R U . . .
H21B H 0.357399 0.571693 0.145789 0.239 Uiso 1 1 calc R U . . .
H21C H 0.338488 0.608409 0.187454 0.239 Uiso 1 1 calc R U . . .
C22 C 0.1236(19) 0.3901(19) 0.3286(14) 0.141(12) Uani 1 1 d D U . . .
H22A H 0.099045 0.413610 0.339254 0.170 Uiso 1 1 calc R U . . .
H22B H 0.140487 0.378026 0.357812 0.170 Uiso 1 1 calc R U . . .
C23 C 0.074(3) 0.325(2) 0.301(2) 0.22(3) Uani 1 1 d D . . . .
H23A H 0.026577 0.307817 0.311244 0.263 Uiso 1 1 calc R U . . .
H23B H 0.077880 0.332189 0.265600 0.263 Uiso 1 1 calc R U . . .
C24 C 0.099(4) 0.276(4) 0.316(3) 0.26(3) Uani 1 1 d D U . . .
H24A H 0.070885 0.231583 0.300953 0.385 Uiso 1 1 calc R U . . .
H24B H 0.146486 0.294402 0.306540 0.385 Uiso 1 1 calc R U . . .
H24C H 0.095630 0.270242 0.351786 0.385 Uiso 1 1 calc R U . . .
C25 C 0.3775(17) 0.1672(14) 0.3454(12) 0.088(9) Uani 1 1 d . . . . .
H25A H 0.383670 0.160548 0.311056 0.133 Uiso 1 1 calc R U . . .
H25B H 0.421677 0.198470 0.359908 0.133 Uiso 1 1 calc R U . . .
H25C H 0.347372 0.186228 0.348346 0.133 Uiso 1 1 calc R U . . .
C26 C 0.3475(15) 0.1022(16) 0.3704(14) 0.095(10) Uani 1 1 d . . . . .
C27 C 0.3918(13) 0.0737(14) 0.3798(12) 0.084(9) Uani 1 1 d . . . . .
H27A H 0.434869 0.108926 0.393625 0.126 Uiso 1 1 calc R U . . .
H27B H 0.400759 0.057395 0.349287 0.126 Uiso 1 1 calc R U . . .
H27C H 0.369510 0.035804 0.402610 0.126 Uiso 1 1 calc R U . . .
O1 O 0.3317(9) 0.5155(9) 0.7290(5) 0.063(4) Uani 1 1 d . . . . .
O2 O 0.2185(8) 0.4218(7) 0.7033(7) 0.064(4) Uani 1 1 d . . . . .
O3 O -0.0067(6) 0.3836(7) 0.5277(7) 0.065(4) Uani 1 1 d . . . . .
O4 O 0.0601(7) 0.3254(7) 0.5217(6) 0.063(4) Uani 1 1 d D . . . .
O5 O 0.3198(14) 0.3406(13) 0.4493(9) 0.140(9) Uani 1 1 d D U . . .
O6 O 0.3264(16) 0.3331(15) 0.5230(12) 0.133(8) Uani 1 1 d D U . . .
O7 O 0.2803(14) 0.5229(14) 0.2777(8) 0.137(9) Uani 1 1 d D U . . .
O8 O 0.1792(12) 0.4344(11) 0.2992(9) 0.101(6) Uani 1 1 d D U . . .
O9 O 0.2901(12) 0.0721(14) 0.3835(12) 0.129(9) Uani 1 1 d . U . . .
P1 P 0.2778(2) 0.4954(2) 0.68898(18) 0.0410(10) Uani 1 1 d . . . . .
P2 P 0.0691(2) 0.3990(2) 0.5183(2) 0.0469(12) Uani 1 1 d . . . . .
P3 P 0.3166(3) 0.3813(3) 0.4949(2) 0.0590(16) Uani 1 1 d D . . . .
P4 P 0.2362(3) 0.4915(3) 0.3255(2) 0.0615(15) Uani 1 1 d D . . . .
Pt1 Pt 0.333333 0.666667 0.50654(4) 0.01993(18) Uani 1 3 d S T P . .
S1 S 0.2328(2) 0.5513(2) 0.68766(17) 0.0404(10) Uani 1 1 d . . . . .
S2 S 0.3283(2) 0.49257(19) 0.63019(16) 0.0341(8) Uani 1 1 d . . . . .
S3 S 0.1252(2) 0.4519(2) 0.57589(18) 0.0434(10) Uani 1 1 d . . . . .
S4 S 0.1010(2) 0.4421(2) 0.4540(2) 0.0506(11) Uani 1 1 d . . . . .
S5 S 0.2194(3) 0.3595(2) 0.50494(19) 0.0470(11) Uani 1 1 d . . . . .
S6 S 0.3876(3) 0.4737(3) 0.4858(3) 0.075(2) Uani 1 1 d . . . . .
S7 S 0.2853(2) 0.4673(2) 0.37464(18) 0.0453(10) Uani 1 1 d . . . . .
S8 S 0.2147(2) 0.5637(2) 0.34207(17) 0.0421(10) Uani 1 1 d . . . . .

loop_
_atom_site_aniso_label
_atom_site_aniso_U_11
_atom_site_aniso_U_22
_atom_site_aniso_U_33
_atom_site_aniso_U_23
_atom_site_aniso_U_13
_atom_site_aniso_U_12
Ag1 0.0286(6) 0.0233(5) 0.0242(7) 0.0037(4) 0.0014(4) 0.0136(5)
Ag2 0.0234(5) 0.0218(5) 0.0302(7) 0.0006(4) 0.0026(4) 0.0089(4)
Ag3 0.0275(6) 0.0237(5) 0.0302(7) -0.0015(4) 0.0016(5) 0.0142(4)
Ag4 0.0289(6) 0.0295(6) 0.0226(7) -0.0031(5) -0.0029(4) 0.0141(5)
Ag5 0.0343(7) 0.0343(7) 0.0238(12) 0.000 0.000 0.0171(3)
Ag6 0.0462(7) 0.0283(6) 0.0382(7) 0.0023(5) 0.0012(5) 0.0175(5)
Ag7 0.0396(7) 0.0305(6) 0.0458(8) -0.0049(5) -0.0036(6) 0.0134(5)
Ag8 0.0462(8) 0.0462(8) 0.0264(13) 0.000 0.000 0.0231(4)
C1 0.112(13) 0.123(15) 0.080(11) -0.009(10) 0.015(9) 0.058(11)
C2 0.141(15) 0.135(17) 0.102(15) 0.001(12) -0.014(11) 0.056(12)
C3 0.22(3) 0.25(4) 0.26(4) 0.01(2) 0.00(2) 0.15(3)
C4 0.092(14) 0.051(10) 0.106(19) 0.047(11) 0.049(12) 0.048(10)
C5 0.096(14) 0.049(9) 0.091(15) 0.038(11) 0.055(12) 0.044(9)
C6 0.13(2) 0.035(11) 0.102(17) 0.028(12) 0.032(15) 0.022(13)
C7 0.099(12) 0.084(11) 0.115(15) 0.000(10) 0.008(10) 0.056(10)
C8 0.108(13) 0.129(15) 0.134(17) -0.001(12) 0.004(11) 0.073(11)
C9 0.15(2) 0.16(2) 0.19(3) -0.02(2) -0.01(2) 0.053(17)
C10 0.076(14) 0.056(9) 0.078(11) -0.010(8) -0.006(10) 0.031(8)
C11 0.101(14) 0.071(10) 0.089(16) 0.003(10) -0.011(12) 0.028(9)
C12 0.108(18) 0.09(2) 0.12(3) 0.016(18) -0.004(17) 0.043(16)
C10B 0.076(14) 0.056(9) 0.078(11) -0.010(8) -0.006(10) 0.031(8)
C11B 0.101(14) 0.071(10) 0.089(16) 0.003(10) -0.011(12) 0.028(9)
C12B 0.108(18) 0.09(2) 0.12(3) 0.016(18) -0.004(17) 0.043(16)
C13 0.166(18) 0.160(16) 0.161(19) -0.020(12) 0.005(12) 0.074(12)
C14 0.19(2) 0.176(19) 0.19(2) -0.023(12) 0.004(13) 0.094(14)
C15 0.24(4) 0.21(3) 0.23(3) 0.01(2) 0.02(2) 0.12(3)
C16 0.125(16) 0.123(16) 0.135(13) -0.008(11) -0.003(11) 0.065(12)
C17 0.161(17) 0.17(2) 0.165(19) 0.017(13) -0.009(12) 0.087(14)
C18 0.163(19) 0.20(3) 0.18(3) 0.00(2) -0.01(2) 0.10(2)
C19 0.076(17) 0.11(2) 0.13(2) -0.027(16) -0.035(13) 0.046(16)
C20 0.151(17) 0.150(18) 0.146(18) -0.005(12) 0.008(11) 0.086(13)
C21 0.19(5) 0.11(3) 0.18(4) 0.02(3) -0.01(3) 0.08(3)
C22 0.145(16) 0.149(16) 0.126(17) -0.006(12) 0.002(12) 0.070(11)
C23 0.17(4) 0.10(3) 0.35(8) -0.09(3) 0.05(4) 0.043(18)
C24 0.26(4) 0.23(3) 0.28(4) -0.02(3) 0.01(3) 0.13(3)
C25 0.11(2) 0.075(15) 0.09(2) 0.030(14) 0.052(17) 0.057(15)
C26 0.067(12) 0.086(17) 0.13(3) 0.047(17) 0.031(15) 0.035(12)
C27 0.069(14) 0.071(15) 0.11(2) 0.042(15) 0.034(15) 0.031(12)
O1 0.086(10) 0.092(11) 0.034(7) 0.025(7) 0.006(7) 0.062(9)
O2 0.065(9) 0.039(7) 0.090(12) 0.028(7) 0.037(8) 0.028(6)
O3 0.023(6) 0.037(6) 0.118(14) -0.006(7) 0.002(7) 0.003(5)
O4 0.052(8) 0.046(7) 0.085(11) -0.004(7) -0.008(7) 0.020(6)
O5 0.132(13) 0.125(13) 0.160(15) -0.024(11) 0.051(11) 0.062(10)
O6 0.136(14) 0.130(14) 0.146(12) 0.013(11) 0.007(11) 0.076(11)
O7 0.143(14) 0.160(15) 0.129(15) -0.010(11) -0.002(10) 0.091(11)
O8 0.108(11) 0.100(10) 0.098(11) -0.022(9) -0.032(9) 0.055(8)
O9 0.082(11) 0.124(16) 0.17(2) 0.056(15) 0.041(13) 0.044(11)
P1 0.048(2) 0.039(2) 0.039(3) 0.0171(19) 0.0076(19) 0.024(2)
P2 0.033(2) 0.030(2) 0.065(4) 0.002(2) 0.003(2) 0.0070(18)
P3 0.091(4) 0.052(3) 0.059(4) 0.016(3) 0.025(3) 0.054(3)
P4 0.071(4) 0.075(4) 0.053(4) -0.035(3) -0.028(3) 0.048(3)
Pt1 0.0197(2) 0.0197(2) 0.0204(4) 0.000 0.000 0.00986(11)
S1 0.038(2) 0.037(2) 0.044(3) 0.0092(17) 0.0111(18) 0.0176(17)
S2 0.039(2) 0.0307(18) 0.034(2) 0.0110(15) 0.0053(16) 0.0190(16)
S3 0.033(2) 0.035(2) 0.050(3) 0.0051(18) 0.0174(18) 0.0078(16)
S4 0.038(2) 0.051(3) 0.056(3) 0.000(2) -0.007(2) 0.017(2)
S5 0.063(3) 0.0284(19) 0.046(3) -0.0022(18) 0.003(2) 0.0200(19)
S6 0.044(3) 0.041(3) 0.152(7) -0.035(3) -0.025(3) 0.029(2)
S7 0.052(2) 0.050(2) 0.039(3) -0.0071(19) -0.0011(19) 0.030(2)
S8 0.041(2) 0.048(2) 0.036(3) -0.0075(18) -0.0120(17) 0.0208(19)

loop_
_atom_type_symbol
_atom_type_description
_atom_type_scat_dispersion_real
_atom_type_scat_dispersion_imag
_atom_type_scat_source
C C 0.0033 0.0016 'International Tables Vol C Tables 4.2.6.8 and 6.1.1.4'
H H 0.0000 0.0000 'International Tables Vol C Tables 4.2.6.8 and 6.1.1.4'
Ag Ag -0.8971 1.1015 'International Tables Vol C Tables 4.2.6.8 and 6.1.1.4'
O O 0.0106 0.0060 'International Tables Vol C Tables 4.2.6.8 and 6.1.1.4'
P P 0.1023 0.0942 'International Tables Vol C Tables 4.2.6.8 and 6.1.1.4'
Pt Pt -1.7033 8.3905 'International Tables Vol C Tables 4.2.6.8 and 6.1.1.4'
S S 0.1246 0.1234 'International Tables Vol C Tables 4.2.6.8 and 6.1.1.4'

loop_
_geom_angle_atom_site_label_1
_geom_angle_atom_site_label_2
_geom_angle_atom_site_label_3
_geom_angle
_geom_angle_site_symmetry_1
_geom_angle_site_symmetry_3
_geom_angle_publ_flag
S2 Ag1 Pt1 156.08(11) . . ?
S2 Ag1 Ag3 97.70(11) . . ?
Pt1 Ag1 Ag3 58.71(4) . . ?
S2 Ag1 Ag2 109.22(11) . . ?
Pt1 Ag1 Ag2 57.97(3) . . ?
Ag3 Ag1 Ag2 61.11(4) . . ?
S2 Ag1 Ag2 115.38(10) . 2_665 ?
Pt1 Ag1 Ag2 57.97(3) . 2_665 ?
Ag3 Ag1 Ag2 58.71(4) . 2_665 ?
Ag2 Ag1 Ag2 107.32(6) . 2_665 ?
S2 Ag1 Ag1 141.97(11) . 2_665 ?
Pt1 Ag1 Ag1 58.22(2) . 2_665 ?
Ag3 Ag1 Ag1 107.60(3) . 2_665 ?
Ag2 Ag1 Ag1 107.78(4) . 2_665 ?
Ag2 Ag1 Ag1 59.97(4) 2_665 2_665 ?
S2 Ag1 Ag1 136.56(10) . 3_565 ?
Pt1 Ag1 Ag1 58.22(2) . 3_565 ?
Ag3 Ag1 Ag1 108.97(3) . 3_565 ?
Ag2 Ag1 Ag1 59.99(4) . 3_565 ?
Ag2 Ag1 Ag1 107.76(4) 2_665 3_565 ?
Ag1 Ag1 Ag1 60.0 2_665 3_565 ?
S2 Ag1 Ag5 95.78(11) . . ?
Pt1 Ag1 Ag5 107.88(5) . . ?
Ag3 Ag1 Ag5 166.52(5) . . ?
Ag2 Ag1 Ag5 114.49(4) . . ?
Ag2 Ag1 Ag5 114.47(4) 2_665 . ?
Ag1 Ag1 Ag5 60.49(3) 2_665 . ?
Ag1 Ag1 Ag5 60.49(3) 3_565 . ?
S2 Ag1 Ag6 52.20(10) . . ?
Pt1 Ag1 Ag6 109.28(5) . . ?
Ag3 Ag1 Ag6 67.03(4) . . ?
Ag2 Ag1 Ag6 57.66(4) . . ?
Ag2 Ag1 Ag6 121.88(5) 2_665 . ?
Ag1 Ag1 Ag6 165.44(5) 2_665 . ?
Ag1 Ag1 Ag6 107.95(6) 3_565 . ?
Ag5 Ag1 Ag6 122.77(5) . . ?
S3 Ag2 Pt1 156.68(13) . . ?
S3 Ag2 Ag3 126.13(11) . 3_565 ?
Pt1 Ag2 Ag3 59.44(4) . 3_565 ?
S3 Ag2 Ag4 144.39(12) . . ?
Pt1 Ag2 Ag4 58.85(4) . . ?
Ag3 Ag2 Ag4 61.42(4) 3_565 . ?
S3 Ag2 Ag6 56.74(11) . . ?
Pt1 Ag2 Ag6 115.00(5) . . ?
Ag3 Ag2 Ag6 172.66(6) 3_565 . ?
Ag4 Ag2 Ag6 120.96(5) . . ?
S3 Ag2 Ag1 101.43(13) . . ?
Pt1 Ag2 Ag1 58.37(3) . . ?
Ag3 Ag2 Ag1 109.01(5) 3_565 . ?
Ag4 Ag2 Ag1 108.15(4) . . ?
Ag6 Ag2 Ag1 63.77(4) . . ?
S3 Ag2 Ag1 102.73(12) . 3_565 ?
Pt1 Ag2 Ag1 58.36(3) . 3_565 ?
Ag3 Ag2 Ag1 60.37(4) 3_565 3_565 ?
Ag4 Ag2 Ag1 108.96(5) . 3_565 ?
Ag6 Ag2 Ag1 113.01(6) . 3_565 ?
Ag1 Ag2 Ag1 60.05(5) . 3_565 ?
S3 Ag2 Ag3 124.40(11) . . ?
Pt1 Ag2 Ag3 58.14(4) . . ?
Ag3 Ag2 Ag3 109.35(6) 3_565 . ?
Ag4 Ag2 Ag3 60.22(4) . . ?
Ag6 Ag2 Ag3 68.67(4) . . ?
Ag1 Ag2 Ag3 59.20(4) . . ?
Ag1 Ag2 Ag3 107.49(5) 3_565 . ?
S3 Ag2 Ag7 91.63(11) . . ?
Pt1 Ag2 Ag7 105.81(5) . . ?
Ag3 Ag2 Ag7 116.59(5) 3_565 . ?
Ag4 Ag2 Ag7 60.01(4) . . ?
Ag6 Ag2 Ag7 68.74(4) . . ?
Ag1 Ag2 Ag7 110.11(5) . . ?
Ag1 Ag2 Ag7 163.80(5) 3_565 . ?
Ag3 Ag2 Ag7 57.31(3) . . ?
S6 Ag3 Pt1 157.76(13) . . ?
S6 Ag3 Ag2 99.19(13) . 2_665 ?
Pt1 Ag3 Ag2 58.62(4) . 2_665 ?
S6 Ag3 Ag1 111.8(2) . . ?
Pt1 Ag3 Ag1 58.30(4) . . ?
Ag2 Ag3 Ag1 60.92(4) 2_665 . ?
S6 Ag3 Ag4 114.20(19) . 2_665 ?
Pt1 Ag3 Ag4 57.94(4) . 2_665 ?
Ag2 Ag3 Ag4 59.53(4) 2_665 2_665 ?
Ag1 Ag3 Ag4 107.91(4) . 2_665 ?
S6 Ag3 Ag4 139.89(18) . . ?
Pt1 Ag3 Ag4 57.91(4) . . ?
Ag2 Ag3 Ag4 108.20(5) 2_665 . ?
Ag1 Ag3 Ag4 107.02(4) . . ?
Ag4 Ag3 Ag4 60.62(5) 2_665 . ?
S6 Ag3 Ag7 90.98(13) . . ?
Pt1 Ag3 Ag7 111.25(4) . . ?
Ag2 Ag3 Ag7 169.65(6) 2_665 . ?
Ag1 Ag3 Ag7 116.97(5) . . ?
Ag4 Ag3 Ag7 114.40(6) 2_665 . ?
Ag4 Ag3 Ag7 62.05(4) . . ?
S6 Ag3 Ag2 138.36(17) . . ?
Pt1 Ag3 Ag2 57.36(3) . . ?
Ag2 Ag3 Ag2 107.94(6) 2_665 . ?
Ag1 Ag3 Ag2 59.69(4) . . ?
Ag4 Ag3 Ag2 106.74(5) 2_665 . ?
Ag4 Ag3 Ag2 58.34(4) . . ?
Ag7 Ag3 Ag2 64.64(4) . . ?
S6 Ag3 Ag6 85.24(19) . . ?
Pt1 Ag3 Ag6 102.81(5) . . ?
Ag2 Ag3 Ag6 116.34(5) 2_665 . ?
Ag1 Ag3 Ag6 58.87(4) . . ?
Ag4 Ag3 Ag6 160.29(5) 2_665 . ?
Ag4 Ag3 Ag6 107.05(5) . . ?
Ag7 Ag3 Ag6 66.18(4) . . ?
Ag2 Ag3 Ag6 54.66(3) . . ?
S8 Ag4 Pt1 158.91(12) . . ?
S8 Ag4 Ag2 139.24(12) . . ?
Pt1 Ag4 Ag2 58.64(4) . . ?
S8 Ag4 Ag3 116.27(11) . 3_565 ?
Pt1 Ag4 Ag3 58.54(3) . 3_565 ?
Ag2 Ag4 Ag3 59.06(4) . 3_565 ?
S8 Ag4 Ag3 134.53(11) . . ?
Pt1 Ag4 Ag3 58.51(3) . . ?
Ag2 Ag4 Ag3 61.44(4) . . ?
Ag3 Ag4 Ag3 108.45(6) 3_565 . ?
S8 Ag4 Ag4 101.40(11) . 3_565 ?
Pt1 Ag4 Ag4 57.78(2) . 3_565 ?
Ag2 Ag4 Ag4 107.11(4) . 3_565 ?
Ag3 Ag4 Ag4 59.74(4) 3_565 3_565 ?
Ag3 Ag4 Ag4 107.82(4) . 3_565 ?
S8 Ag4 Ag4 110.92(11) . 2_665 ?
Pt1 Ag4 Ag4 57.78(2) . 2_665 ?
Ag2 Ag4 Ag4 108.42(3) . 2_665 ?
Ag3 Ag4 Ag4 107.89(4) 3_565 2_665 ?
Ag3 Ag4 Ag4 59.64(4) . 2_665 ?
Ag4 Ag4 Ag4 60.0 3_565 2_665 ?
S8 Ag4 Ag8 54.25(11) . . ?
Pt1 Ag4 Ag8 107.22(5) . . ?
Ag2 Ag4 Ag8 165.80(6) . . ?
Ag3 Ag4 Ag8 113.97(5) 3_565 . ?
Ag3 Ag4 Ag8 113.89(5) . . ?
Ag4 Ag4 Ag8 60.40(3) 3_565 . ?
Ag4 Ag4 Ag8 60.40(3) 2_665 . ?
S8 Ag4 Ag7 91.21(11) . . ?
Pt1 Ag4 Ag7 109.29(5) . . ?
Ag2 Ag4 Ag7 64.67(4) . . ?
Ag3 Ag4 Ag7 118.69(5) 3_565 . ?
Ag3 Ag4 Ag7 59.16(4) . . ?
Ag4 Ag4 Ag7 166.52(5) 3_565 . ?
Ag4 Ag4 Ag7 111.09(6) 2_665 . ?
Ag8 Ag4 Ag7 126.02(5) . . ?
S1 Ag5 S1 117.59(6) 2_665 . ?
S1 Ag5 S1 117.59(6) 2_665 3_565 ?
S1 Ag5 S1 117.59(6) . 3_565 ?
S1 Ag5 Ag1 78.43(11) 2_665 2_665 ?
S1 Ag5 Ag1 133.45(13) . 2_665 ?
S1 Ag5 Ag1 84.24(12) 3_565 2_665 ?
S1 Ag5 Ag1 133.45(13) 2_665 3_565 ?
S1 Ag5 Ag1 84.24(12) . 3_565 ?
S1 Ag5 Ag1 78.43(11) 3_565 3_565 ?
Ag1 Ag5 Ag1 59.02(5) 2_665 3_565 ?
S1 Ag5 Ag1 84.24(12) 2_665 . ?
S1 Ag5 Ag1 78.44(11) . . ?
S1 Ag5 Ag1 133.45(13) 3_565 . ?
Ag1 Ag5 Ag1 59.02(5) 2_665 . ?
Ag1 Ag5 Ag1 59.02(5) 3_565 . ?
S2 Ag6 S5 125.17(16) . . ?
S2 Ag6 S3 123.87(16) . . ?
S5 Ag6 S3 109.71(17) . . ?
S2 Ag6 Ag2 111.46(10) . . ?
S5 Ag6 Ag2 107.55(13) . . ?
S3 Ag6 Ag2 55.27(10) . . ?
S2 Ag6 Ag1 53.56(9) . . ?
S5 Ag6 Ag1 134.42(12) . . ?
S3 Ag6 Ag1 96.59(10) . . ?
Ag2 Ag6 Ag1 58.57(4) . . ?
S2 Ag6 Ag3 89.20(10) . . ?
S5 Ag6 Ag3 81.41(12) . . ?
S3 Ag6 Ag3 111.15(11) . . ?
Ag2 Ag6 Ag3 56.66(4) . . ?
Ag1 Ag6 Ag3 54.10(4) . . ?
S4 Ag7 S7 128.21(18) . . ?
S4 Ag7 S5 113.42(17) . . ?
S7 Ag7 S5 111.41(16) . . ?
S4 Ag7 Ag3 124.14(13) . . ?
S7 Ag7 Ag3 81.26(12) . . ?
S5 Ag7 Ag3 88.21(12) . . ?
S4 Ag7 Ag4 80.84(12) . . ?
S7 Ag7 Ag4 77.08(12) . . ?
S5 Ag7 Ag4 145.05(12) . . ?
Ag3 Ag7 Ag4 58.80(4) . . ?
S4 Ag7 Ag2 67.69(13) . . ?
S7 Ag7 Ag2 128.04(12) . . ?
S5 Ag7 Ag2 99.06(12) . . ?
Ag3 Ag7 Ag2 58.04(4) . . ?
Ag4 Ag7 Ag2 55.32(4) . . ?
S8 Ag8 S8 119.943(11) . 3_565 ?
S8 Ag8 S8 119.944(10) . 2_665 ?
S8 Ag8 S8 119.944(11) 3_565 2_665 ?
S8 Ag8 Ag4 100.54(12) . 3_565 ?
S8 Ag8 Ag4 54.37(11) 3_565 3_565 ?
S8 Ag8 Ag4 109.92(13) 2_665 3_565 ?
S8 Ag8 Ag4 54.37(11) . . ?
S8 Ag8 Ag4 109.92(13) 3_565 . ?
S8 Ag8 Ag4 100.55(12) 2_665 . ?
Ag4 Ag8 Ag4 59.21(6) 3_565 . ?
S8 Ag8 Ag4 109.92(13) . 2_665 ?
S8 Ag8 Ag4 100.55(12) 3_565 2_665 ?
S8 Ag8 Ag4 54.37(11) 2_665 2_665 ?
Ag4 Ag8 Ag4 59.21(6) 3_565 2_665 ?
Ag4 Ag8 Ag4 59.21(6) . 2_665 ?
C2 C1 O1 109(3) . . ?
C1 C2 C3 121(4) . . ?
O2 C4 C5 108(2) . . ?
C6 C5 C4 113(2) . . ?
O3 C7 C8 113(2) . . ?
C7 C8 C9 99(3) . . ?
O4 C10 C11 114(4) . . ?
C10 C11 C12 103.7(13) . . ?
O4 C10B C11B 100(4) . . ?
C10B C11B C12B 113(5) . . ?
O5 C13 C14 118(4) . . ?
C15 C14 C13 96.3(12) . . ?
O6 C16 C17 127(4) . . ?
C18 C17 C16 109(4) . . ?
O7 C19 C20 114(3) . . ?
C21 C20 C19 118(4) . . ?
O8 C22 C23 112(4) . . ?
C24 C23 C22 102(5) . . ?
O9 C26 C25 124(3) . . ?
O9 C26 C27 119(3) . . ?
C25 C26 C27 117(2) . . ?
C1 O1 P1 121.1(16) . . ?
C4 O2 P1 124.3(14) . . ?
C7 O3 P2 119.2(14) . . ?
C10B O4 P2 132(3) . . ?
C10 O4 P2 118(2) . . ?
C13 O5 P3 124(3) . . ?
C16 O6 P3 118(3) . . ?
C19 O7 P4 123(2) . . ?
C22 O8 P4 115(2) . . ?
O1 P1 O2 105.3(9) . . ?
O1 P1 S1 114.3(7) . . ?
O2 P1 S1 104.0(6) . . ?
O1 P1 S2 101.9(6) . . ?
O2 P1 S2 111.4(7) . . ?
S1 P1 S2 119.4(3) . . ?
O4 P2 O3 101.7(8) . . ?
O4 P2 S4 113.4(7) . . ?
O3 P2 S4 110.0(7) . . ?
O4 P2 S3 107.0(7) . . ?
O3 P2 S3 107.0(7) . . ?
S4 P2 S3 116.5(3) . . ?
O6 P3 O5 85.1(18) . . ?
O6 P3 S6 122.4(13) . . ?
O5 P3 S6 106.0(11) . . ?
O6 P3 S5 107.7(13) . . ?
O5 P3 S5 109.2(11) . . ?
S6 P3 S5 120.1(3) . . ?
O8 P4 O7 93.8(16) . . ?
O8 P4 S8 111.5(9) . . ?
O7 P4 S8 100.5(10) . . ?
O8 P4 S7 116.9(10) . . ?
O7 P4 S7 111.8(11) . . ?
S8 P4 S7 118.2(3) . . ?
Ag2 Pt1 Ag2 116.76(2) . 3_565 ?
Ag2 Pt1 Ag2 116.76(2) . 2_665 ?
Ag2 Pt1 Ag2 116.76(2) 3_565 2_665 ?
Ag2 Pt1 Ag4 115.74(4) . 3_565 ?
Ag2 Pt1 Ag4 62.51(4) 3_565 3_565 ?
Ag2 Pt1 Ag4 117.27(4) 2_665 3_565 ?
Ag2 Pt1 Ag4 62.51(4) . . ?
Ag2 Pt1 Ag4 117.27(4) 3_565 . ?
Ag2 Pt1 Ag4 115.74(4) 2_665 . ?
Ag4 Pt1 Ag4 64.45(5) 3_565 . ?
Ag2 Pt1 Ag4 117.27(4) . 2_665 ?
Ag2 Pt1 Ag4 115.74(4) 3_565 2_665 ?
Ag2 Pt1 Ag4 62.51(4) 2_665 2_665 ?
Ag4 Pt1 Ag4 64.45(5) 3_565 2_665 ?
Ag4 Pt1 Ag4 64.45(5) . 2_665 ?
Ag2 Pt1 Ag1 63.65(4) . . ?
Ag2 Pt1 Ag1 116.95(5) 3_565 . ?
Ag2 Pt1 Ag1 63.67(4) 2_665 . ?
Ag4 Pt1 Ag1 179.02(4) 3_565 . ?
Ag4 Pt1 Ag1 115.52(3) . . ?
Ag4 Pt1 Ag1 116.48(3) 2_665 . ?
Ag2 Pt1 Ag1 116.95(5) . 2_665 ?
Ag2 Pt1 Ag1 63.67(4) 3_565 2_665 ?
Ag2 Pt1 Ag1 63.66(4) 2_665 2_665 ?
Ag4 Pt1 Ag1 116.48(3) 3_565 2_665 ?
Ag4 Pt1 Ag1 179.02(4) . 2_665 ?
Ag4 Pt1 Ag1 115.52(3) 2_665 2_665 ?
Ag1 Pt1 Ag1 63.56(4) . 2_665 ?
Ag2 Pt1 Ag1 63.67(4) . 3_565 ?
Ag2 Pt1 Ag1 63.65(4) 3_565 3_565 ?
Ag2 Pt1 Ag1 116.95(5) 2_665 3_565 ?
Ag4 Pt1 Ag1 115.52(3) 3_565 3_565 ?
Ag4 Pt1 Ag1 116.48(3) . 3_565 ?
Ag4 Pt1 Ag1 179.02(5) 2_665 3_565 ?
Ag1 Pt1 Ag1 63.56(4) . 3_565 ?
Ag1 Pt1 Ag1 63.56(4) 2_665 3_565 ?
Ag2 Pt1 Ag3 61.95(4) . 3_565 ?
Ag2 Pt1 Ag3 64.51(4) 3_565 3_565 ?
Ag2 Pt1 Ag3 178.66(4) 2_665 3_565 ?
Ag4 Pt1 Ag3 63.58(4) 3_565 3_565 ?
Ag4 Pt1 Ag3 63.52(4) . 3_565 ?
Ag4 Pt1 Ag3 117.57(5) 2_665 3_565 ?
Ag1 Pt1 Ag3 115.48(4) . 3_565 ?
Ag1 Pt1 Ag3 117.07(4) 2_665 3_565 ?
Ag1 Pt1 Ag3 62.99(4) 3_565 3_565 ?
Ag2 Pt1 Ag3 178.66(4) . 2_665 ?
Ag2 Pt1 Ag3 61.95(4) 3_565 2_665 ?
Ag2 Pt1 Ag3 64.51(4) 2_665 2_665 ?
Ag4 Pt1 Ag3 63.52(4) 3_565 2_665 ?
Ag4 Pt1 Ag3 117.57(5) . 2_665 ?
Ag4 Pt1 Ag3 63.58(4) 2_665 2_665 ?
Ag1 Pt1 Ag3 117.08(4) . 2_665 ?
Ag1 Pt1 Ag3 62.99(4) 2_665 2_665 ?
Ag1 Pt1 Ag3 115.48(4) 3_565 2_665 ?
Ag3 Pt1 Ag3 116.80(2) 3_565 2_665 ?
Ag2 Pt1 Ag3 64.51(4) . . ?
Ag2 Pt1 Ag3 178.66(4) 3_565 . ?
Ag2 Pt1 Ag3 61.95(4) 2_665 . ?
Ag4 Pt1 Ag3 117.57(5) 3_565 . ?
Ag4 Pt1 Ag3 63.58(4) . . ?
Ag4 Pt1 Ag3 63.51(4) 2_665 . ?
Ag1 Pt1 Ag3 62.99(4) . . ?
Ag1 Pt1 Ag3 115.48(4) 2_665 . ?
Ag1 Pt1 Ag3 117.08(4) 3_565 . ?
Ag3 Pt1 Ag3 116.80(2) 3_565 . ?
Ag3 Pt1 Ag3 116.80(2) 2_665 . ?
P1 S1 Ag5 100.4(2) . . ?
P1 S2 Ag6 100.5(2) . . ?
P1 S2 Ag1 97.76(19) . . ?
Ag6 S2 Ag1 74.24(12) . . ?
P2 S3 Ag2 94.0(2) . . ?
P2 S3 Ag6 104.1(2) . . ?
Ag2 S3 Ag6 67.98(11) . . ?
P2 S4 Ag7 100.6(3) . . ?
P3 S5 Ag6 101.3(3) . . ?
P3 S5 Ag7 102.2(2) . . ?
Ag6 S5 Ag7 84.25(13) . . ?
P3 S6 Ag3 109.6(3) . . ?
P4 S7 Ag7 101.5(3) . . ?
P4 S8 Ag8 99.7(3) . . ?
P4 S8 Ag4 100.0(2) . . ?
Ag8 S8 Ag4 71.38(12) . . ?

loop_
_geom_bond_atom_site_label_1
_geom_bond_atom_site_label_2
_geom_bond_distance
_geom_bond_site_symmetry_2
_geom_bond_publ_flag
Ag1 S2 2.545(4) . ?
Ag1 Pt1 2.7519(14) . ?
Ag1 Ag3 2.8815(18) . ?
Ag1 Ag2 2.8963(16) . ?
Ag1 Ag2 2.8970(16) 2_665 ?
Ag1 Ag1 2.8987(18) 2_665 ?
Ag1 Ag1 2.8987(18) 3_565 ?
Ag1 Ag5 2.942(2) . ?
Ag1 Ag6 3.0450(16) . ?
Ag2 S3 2.543(4) . ?
Ag2 Pt1 2.7401(11) . ?
Ag2 Ag3 2.8326(16) 3_565 ?
Ag2 Ag4 2.8464(18) . ?
Ag2 Ag6 2.8681(17) . ?
Ag2 Ag3 2.9374(16) . ?
Ag2 Ag7 3.1285(18) . ?
Ag3 S6 2.480(5) . ?
Ag3 Pt1 2.7639(11) . ?
Ag3 Ag4 2.9000(17) 2_665 ?
Ag3 Ag4 2.9027(16) . ?
Ag3 Ag7 2.9137(17) . ?
Ag3 Ag6 3.2750(18) . ?
Ag4 S8 2.542(5) . ?
Ag4 Pt1 2.7461(14) . ?
Ag4 Ag4 2.9284(19) 3_565 ?
Ag4 Ag4 2.9285(19) 2_665 ?
Ag4 Ag8 2.964(2) . ?
Ag4 Ag7 2.9977(17) . ?
Ag5 S1 2.501(4) 2_665 ?
Ag5 S1 2.502(4) . ?
Ag5 S1 2.502(4) 3_565 ?
Ag6 S2 2.500(5) . ?
Ag6 S5 2.504(5) . ?
Ag6 S3 2.587(5) . ?
Ag7 S4 2.492(5) . ?
Ag7 S7 2.510(5) . ?
Ag7 S5 2.553(5) . ?
Ag8 S8 2.538(4) . ?
Ag8 S8 2.538(4) 3_565 ?
Ag8 S8 2.538(4) 2_665 ?
C1 C2 1.521(14) . ?
C1 O1 1.52(4) . ?
C2 C3 1.538(14) . ?
C4 O2 1.44(2) . ?
C4 C5 1.48(4) . ?
C5 C6 1.45(5) . ?
C7 O3 1.40(3) . ?
C7 C8 1.528(14) . ?
C8 C9 1.535(14) . ?
C10 O4 1.44(4) . ?
C10 C11 1.517(14) . ?
C11 C12 1.528(14) . ?
C10B O4 1.43(3) . ?
C10B C11B 1.50(3) . ?
C11B C12B 1.55(3) . ?
C13 O5 1.430(14) . ?
C13 C14 1.541(14) . ?
C14 C15 1.540(14) . ?
C16 O6 1.438(14) . ?
C16 C17 1.541(14) . ?
C17 C18 1.535(14) . ?
C19 O7 1.423(14) . ?
C19 C20 1.535(14) . ?
C20 C21 1.535(14) . ?
C22 O8 1.412(14) . ?
C22 C23 1.540(14) . ?
C23 C24 1.540(14) . ?
C25 C26 1.45(4) . ?
C26 O9 1.19(3) . ?
C26 C27 1.47(4) . ?
O1 P1 1.540(17) . ?
O2 P1 1.587(13) . ?
O3 P2 1.599(13) . ?
O4 P2 1.585(15) . ?
O5 P3 1.583(13) . ?
O6 P3 1.45(3) . ?
O7 P4 1.592(13) . ?
O8 P4 1.48(2) . ?
P1 S1 1.990(6) . ?
P1 S2 2.007(7) . ?
P2 S4 1.981(8) . ?
P2 S3 2.015(8) . ?
P3 S6 1.921(9) . ?
P3 S5 2.027(8) . ?
P4 S8 1.987(7) . ?
P4 S7 2.000(8) . ?

loop_
_platon_squeeze_void_nr
_platon_squeeze_void_average_x
_platon_squeeze_void_average_y
_platon_squeeze_void_average_z
_platon_squeeze_void_volume
_platon_squeeze_void_count_electrons
_platon_squeeze_void_content
1 0.000 0.000 0.335 399 81 ' '
2 0.333 0.667 0.002 401 83 ' '
3 0.667 0.333 0.669 402 82 ' '
